data_4072626
loop_
_publ_author_name
'de Fr\'emont, Pierre'
'Singh, Rohit'
'Stevens, Edwin D.'
'Petersen, Jeffrey L.'
'Nolan, Steven P.'

_publ_section_title
;
 Synthesis, Characterization and Reactivity ofN-Heterocyclic Carbene
 Gold(III) Complexes
;
_journal_issue 6
_journal_name_full Organometallics
_journal_page_first 1376
_journal_paper_doi 10.1021/om060887t
_journal_volume 26
_journal_year 2007
_chemical_formula_sum 'C27.5 H37 Au Br3 Cl N2'
_chemical_formula_weight 867.74
_chemical_name_systematic
; 
 ? 
;
_space_group_IT_number 14
_symmetry_cell_setting monoclinic
_symmetry_space_group_name_Hall '-P 2yn'
_symmetry_space_group_name_H-M 'P 1 21/n 1'
_atom_sites_solution_hydrogens geom
_atom_sites_solution_primary direct
_atom_sites_solution_secondary difmap
_audit_creation_method SHELXL-97
_cell_angle_alpha 90.00
_cell_angle_beta 110.421(3)
_cell_angle_gamma 90.00
_cell_formula_units_Z 8
_cell_length_a 16.950(2)
_cell_length_b 19.403(3)
_cell_length_c 20.417(3)
_cell_measurement_reflns_used 27470
_cell_measurement_temperature 295(2)
_cell_measurement_theta_max 26.387
_cell_measurement_theta_min 2.099
_cell_volume 6292.8(15)
_computing_cell_refinement 'Bruker SMART'
_computing_data_collection 'Bruker SMART'
_computing_data_reduction 'Bruker SAINT'
_computing_molecular_graphics 'Bruker SHELXTL'
_computing_publication_material 'Bruker SHELXTL'
_computing_structure_refinement 'SHELXL-97 (Sheldrick, 1997)'
_computing_structure_solution 'SHELXS-97 (Sheldrick, 1990)'
_diffrn_ambient_temperature 295(2)
_diffrn_measured_fraction_theta_full 0.998
_diffrn_measured_fraction_theta_max 0.998
_diffrn_measurement_device_type 'CCD area detector'
_diffrn_measurement_method 'phi and omega scans'
_diffrn_radiation_monochromator graphite
_diffrn_radiation_source 'fine-focus sealed tube'
_diffrn_radiation_type MoK\a
_diffrn_radiation_wavelength 0.71073
_diffrn_reflns_av_R_equivalents 0.0574
_diffrn_reflns_av_sigmaI/netI 0.0457
_diffrn_reflns_limit_h_max 18
_diffrn_reflns_limit_h_min -18
_diffrn_reflns_limit_k_max 20
_diffrn_reflns_limit_k_min -20
_diffrn_reflns_limit_l_max 21
_diffrn_reflns_limit_l_min -21
_diffrn_reflns_number 39800
_diffrn_reflns_theta_full 25.00
_diffrn_reflns_theta_max 25.00
_diffrn_reflns_theta_min 1.35
_exptl_absorpt_coefficient_mu 8.588
_exptl_absorpt_correction_T_max 0.845220
_exptl_absorpt_correction_T_min 0.403887
_exptl_absorpt_correction_type empirical
_exptl_crystal_colour orange
_exptl_crystal_density_diffrn 1.832
_exptl_crystal_density_meas 0
_exptl_crystal_density_method 'not measured'
_exptl_crystal_description plate
_exptl_crystal_F_000 3336
_exptl_crystal_size_max 0.50
_exptl_crystal_size_mid 0.40
_exptl_crystal_size_min 0.30
_refine_diff_density_max 0.925
_refine_diff_density_min -1.413
_refine_diff_density_rms 0.196
_refine_ls_extinction_method none
_refine_ls_goodness_of_fit_ref 1.073
_refine_ls_hydrogen_treatment mixed
_refine_ls_matrix_type full
_refine_ls_number_parameters 638
_refine_ls_number_reflns 5509
_refine_ls_number_restraints 563
_refine_ls_restrained_S_all 1.048
_refine_ls_R_factor_all 0.0820
_refine_ls_R_factor_gt 0.0495
_refine_ls_shift/su_max 0.040
_refine_ls_shift/su_mean 0.001
_refine_ls_structure_factor_coef Fsqd
_refine_ls_weighting_details 'calc w=1/[\s^2^(Fo^2^)+(0.0526P)^2^+244.1077P] where P=(Fo^2^+2Fc^2^)/3'
_refine_ls_weighting_scheme calc
_refine_ls_wR_factor_gt 0.0967
_refine_ls_wR_factor_ref 0.1283
_reflns_number_gt 5509
_reflns_number_total 8206
_reflns_threshold_expression >2sigma(I)
_cod_data_source_file om060887tsi20060923_010402.cif
_cod_data_source_block nol334m
_cod_depositor_comments
;
The following automatic conversions were performed:

'_symmetry_cell_setting' value 'Monoclinic' changed to 'monoclinic'
according to /home/saulius/struct/CIF-dictionaries/cif_core.dic
dictionary named 'cif_core.dic' version 2.4.1 from 2010-06-29.

Automatic conversion script
Id: cif_fix_values 1715 2011-07-08 13:25:40Z adriana 
;
_cod_original_cell_volume 6293.0(15)
_cod_original_sg_symbol_H-M P2(1)/n
_cod_original_formula_sum 'C27.50 H37 Au Br3 Cl N2'
_cod_database_code 4072626

loop_
_symmetry_equiv_pos_as_xyz
'x, y, z'
'-x+1/2, y+1/2, -z+1/2'
'-x, -y, -z'
'x-1/2, -y-1/2, z-1/2'

loop_
_atom_site_label
_atom_site_type_symbol
_atom_site_fract_x
_atom_site_fract_y
_atom_site_fract_z
_atom_site_U_iso_or_equiv
_atom_site_adp_type
_atom_site_occupancy
_atom_site_symmetry_multiplicity
_atom_site_calc_flag
_atom_site_refinement_flags
Au1 Au 0.15113(5) 0.27665(4) 0.79155(5) 0.0371(3) Uani 1 1 d U
Br1 Br 0.1425(2) 0.30817(18) 0.67572(17) 0.0897(10) Uani 1 1 d U
N1 N 0.0370(10) 0.4005(8) 0.7779(9) 0.030(3) Uani 1 1 d U
C1 C 0.0989(12) 0.4550(10) 0.8010(11) 0.031(3) Uani 1 1 d U
Br2 Br 0.2726(2) 0.20751(19) 0.8063(3) 0.1416(18) Uani 1 1 d U
N2 N -0.0299(10) 0.3056(8) 0.7633(9) 0.036(3) Uani 1 1 d U
C2 C 0.1350(13) 0.4685(10) 0.8732(12) 0.038(3) Uani 1 1 d U
Br3 Br 0.1615(2) 0.24325(16) 0.90664(16) 0.0823(10) Uani 1 1 d U
C3 C 0.1869(14) 0.5272(11) 0.8904(13) 0.046(4) Uani 1 1 d U
H3 H 0.2120 0.5391 0.9372 0.056 Uiso 1 1 calc R
C4 C 0.2017(14) 0.5669(12) 0.8419(13) 0.051(4) Uani 1 1 d U
H4 H 0.2376 0.6045 0.8562 0.061 Uiso 1 1 calc R
C5 C 0.1663(14) 0.5537(11) 0.7746(13) 0.046(4) Uani 1 1 d U
H5 H 0.1777 0.5825 0.7426 0.055 Uiso 1 1 calc R
C6 C 0.1115(14) 0.4969(10) 0.7496(12) 0.041(4) Uani 1 1 d U
C7 C 0.1188(15) 0.4260(12) 0.9289(12) 0.051(4) Uani 1 1 d U
H7 H 0.0972 0.3814 0.9078 0.061 Uiso 1 1 calc R
C8 C 0.1963(17) 0.4119(13) 0.9901(13) 0.076(7) Uani 1 1 d U
H8A H 0.2395 0.3948 0.9741 0.114 Uiso 1 1 calc R
H8B H 0.1842 0.3781 1.0196 0.114 Uiso 1 1 calc R
H8C H 0.2151 0.4537 1.0160 0.114 Uiso 1 1 calc R
C9 C 0.0503(17) 0.4586(14) 0.9505(14) 0.078(7) Uani 1 1 d U
H9A H 0.0677 0.5038 0.9690 0.117 Uiso 1 1 calc R
H9B H 0.0403 0.4306 0.9856 0.117 Uiso 1 1 calc R
H9C H -0.0005 0.4620 0.9106 0.117 Uiso 1 1 calc R
C10 C 0.0699(16) 0.4875(13) 0.6712(13) 0.060(5) Uani 1 1 d U
H10 H 0.0420 0.4424 0.6633 0.073 Uiso 1 1 calc R
C11 C 0.131(2) 0.4881(15) 0.6327(15) 0.090(7) Uani 1 1 d U
H11A H 0.1478 0.5347 0.6284 0.135 Uiso 1 1 calc R
H11B H 0.1048 0.4687 0.5870 0.135 Uiso 1 1 calc R
H11C H 0.1799 0.4614 0.6580 0.135 Uiso 1 1 calc R
C12 C 0.0020(19) 0.5422(13) 0.6427(13) 0.082(7) Uani 1 1 d U
H12A H -0.0442 0.5326 0.6582 0.123 Uiso 1 1 calc R
H12B H -0.0175 0.5417 0.5926 0.123 Uiso 1 1 calc R
H12C H 0.0249 0.5867 0.6594 0.123 Uiso 1 1 calc R
C13 C 0.0446(12) 0.3334(10) 0.7778(10) 0.026(3) Uani 1 1 d U
C14 C -0.0468(12) 0.4153(11) 0.7597(11) 0.035(4) Uani 1 1 d U
H14 H -0.0695 0.4594 0.7547 0.042 Uiso 1 1 calc R
C15 C -0.0895(13) 0.3592(10) 0.7505(12) 0.041(4) Uani 1 1 d U
H15 H -0.1475 0.3549 0.7380 0.049 Uiso 1 1 calc R
C16 C -0.0527(13) 0.2332(11) 0.7651(13) 0.042(3) Uani 1 1 d U
C17 C -0.0636(14) 0.2106(12) 0.8273(14) 0.052(4) Uani 1 1 d U
C18 C -0.0883(14) 0.1420(12) 0.8282(14) 0.057(4) Uani 1 1 d U
H18 H -0.0958 0.1244 0.8679 0.069 Uiso 1 1 calc R
C19 C -0.1015(14) 0.1002(13) 0.7707(15) 0.063(5) Uani 1 1 d U
H19 H -0.1171 0.0545 0.7723 0.076 Uiso 1 1 calc R
C20 C -0.0922(14) 0.1246(12) 0.7128(14) 0.056(4) Uani 1 1 d U
H20 H -0.1018 0.0950 0.6749 0.067 Uiso 1 1 calc R
C21 C -0.0691(14) 0.1918(12) 0.7063(14) 0.053(4) Uani 1 1 d U
C22 C -0.0552(16) 0.2555(13) 0.8899(14) 0.064(5) Uani 1 1 d U
H22 H -0.0210 0.2954 0.8872 0.077 Uiso 1 1 calc R
C23 C -0.1442(17) 0.2837(14) 0.8848(16) 0.080(7) Uani 1 1 d U
H23A H -0.1740 0.2992 0.8380 0.120 Uiso 1 1 calc R
H23B H -0.1373 0.3215 0.9167 0.120 Uiso 1 1 calc R
H23C H -0.1756 0.2477 0.8967 0.120 Uiso 1 1 calc R
C24 C -0.0115(19) 0.2215(16) 0.9607(15) 0.091(7) Uani 1 1 d U
H24A H -0.0429 0.1816 0.9650 0.137 Uiso 1 1 calc R
H24B H -0.0084 0.2536 0.9973 0.137 Uiso 1 1 calc R
H24C H 0.0444 0.2078 0.9645 0.137 Uiso 1 1 calc R
C25 C -0.0646(16) 0.2182(14) 0.6381(14) 0.068(5) Uani 1 1 d U
H25 H -0.0337 0.2619 0.6471 0.081 Uiso 1 1 calc R
C26 C -0.1573(18) 0.2325(16) 0.5884(16) 0.105(9) Uani 1 1 d U
H26A H -0.1911 0.1923 0.5863 0.157 Uiso 1 1 calc R
H26B H -0.1576 0.2433 0.5425 0.157 Uiso 1 1 calc R
H26C H -0.1798 0.2706 0.6062 0.157 Uiso 1 1 calc R
C27 C -0.021(2) 0.1691(16) 0.6052(15) 0.098(8) Uani 1 1 d U
H27A H 0.0325 0.1559 0.6391 0.147 Uiso 1 1 calc R
H27B H -0.0114 0.1913 0.5665 0.147 Uiso 1 1 calc R
H27C H -0.0549 0.1289 0.5890 0.147 Uiso 1 1 calc R
C28 C -0.296(2) -0.089(2) 1.006(2) 0.142(7) Uani 1 1 d U
H28A H -0.2719 -0.1247 1.0406 0.170 Uiso 1 1 calc R
H28B H -0.2895 -0.0459 1.0313 0.170 Uiso 1 1 calc R
Cl29 Cl -0.3985(7) -0.1047(7) 0.9712(7) 0.162(4) Uani 1 1 d U
Cl30 Cl -0.2350(9) -0.0839(6) 0.9560(6) 0.157(4) Uani 1 1 d U
Au51 Au -0.15122(5) -0.10591(4) 0.69969(5) 0.0386(3) Uani 1 1 d U
Br51 Br -0.13639(18) -0.06438(16) 0.59331(16) 0.0811(9) Uani 1 1 d U
N51 N 0.0332(9) -0.1421(8) 0.7476(8) 0.026(3) Uani 1 1 d U
C51 C 0.0594(11) -0.0721(10) 0.7615(11) 0.031(3) Uani 1 1 d U
Br52 Br -0.2735(2) -0.03421(18) 0.6745(2) 0.1138(14) Uani 1 1 d U
N52 N -0.0403(9) -0.2336(8) 0.7161(8) 0.029(3) Uani 1 1 d U
C52 C 0.0658(12) -0.0402(11) 0.8246(11) 0.039(3) Uani 1 1 d U
Br53 Br -0.16718(18) -0.14422(18) 0.80628(17) 0.0821(10) Uani 1 1 d U
C53 C 0.0957(13) 0.0269(11) 0.8376(13) 0.047(4) Uani 1 1 d U
H53 H 0.0996 0.0486 0.8792 0.056 Uiso 1 1 calc R
C54 C 0.1190(13) 0.0605(13) 0.7894(13) 0.052(4) Uani 1 1 d U
H54 H 0.1389 0.1055 0.7983 0.063 Uiso 1 1 calc R
C55 C 0.1138(13) 0.0295(11) 0.7275(13) 0.046(4) Uani 1 1 d U
H55 H 0.1303 0.0542 0.6954 0.056 Uiso 1 1 calc R
C56 C 0.0850(12) -0.0372(11) 0.7115(11) 0.036(3) Uani 1 1 d U
C57 C 0.0495(15) -0.0813(12) 0.8812(12) 0.052(4) Uani 1 1 d U
H57 H 0.0121 -0.1197 0.8592 0.063 Uiso 1 1 calc R
C58 C 0.1344(16) -0.1119(14) 0.9324(13) 0.075(7) Uani 1 1 d U
H58A H 0.1502 -0.1512 0.9111 0.112 Uiso 1 1 calc R
H58B H 0.1271 -0.1259 0.9751 0.112 Uiso 1 1 calc R
H58C H 0.1777 -0.0776 0.9424 0.112 Uiso 1 1 calc R
C59 C 0.0089(17) -0.0404(13) 0.9256(13) 0.065(6) Uani 1 1 d U
H59A H 0.0463 -0.0041 0.9499 0.098 Uiso 1 1 calc R
H59B H -0.0016 -0.0706 0.9589 0.098 Uiso 1 1 calc R
H59C H -0.0432 -0.0208 0.8958 0.098 Uiso 1 1 calc R
C60 C 0.0882(13) -0.0696(12) 0.6467(11) 0.045(4) Uani 1 1 d U
H60 H 0.0476 -0.1076 0.6358 0.054 Uiso 1 1 calc R
C61 C 0.1738(14) -0.1018(12) 0.6576(12) 0.054(6) Uani 1 1 d U
H61A H 0.2111 -0.0673 0.6512 0.081 Uiso 1 1 calc R
H61B H 0.1675 -0.1382 0.6244 0.081 Uiso 1 1 calc R
H61C H 0.1968 -0.1201 0.7042 0.081 Uiso 1 1 calc R
C62 C 0.0635(16) -0.0246(14) 0.5839(13) 0.069(7) Uani 1 1 d U
H62A H 0.0123 -0.0009 0.5796 0.104 Uiso 1 1 calc R
H62B H 0.0551 -0.0523 0.5430 0.104 Uiso 1 1 calc R
H62C H 0.1073 0.0084 0.5884 0.104 Uiso 1 1 calc R
C63 C -0.0450(11) -0.1662(10) 0.7215(10) 0.025(3) Uani 1 1 d U
C64 C 0.0854(12) -0.1952(10) 0.7605(11) 0.032(4) Uani 1 1 d U
H64 H 0.1436 -0.1922 0.7815 0.039 Uiso 1 1 calc R
C65 C 0.0431(12) -0.2532(11) 0.7391(11) 0.034(4) Uani 1 1 d U
H65 H 0.0648 -0.2973 0.7396 0.041 Uiso 1 1 calc R
C66 C -0.1069(12) -0.2844(10) 0.6881(11) 0.034(3) Uani 1 1 d U
C67 C -0.1320(13) -0.3260(10) 0.7331(12) 0.040(4) Uani 1 1 d U
C68 C -0.1868(13) -0.3786(12) 0.7017(13) 0.048(4) Uani 1 1 d U
H68 H -0.2035 -0.4085 0.7300 0.058 Uiso 1 1 calc R
C69 C -0.2170(15) -0.3889(13) 0.6328(14) 0.060(5) Uani 1 1 d U
H69 H -0.2559 -0.4239 0.6141 0.071 Uiso 1 1 calc R
C70 C -0.1922(14) -0.3500(11) 0.5913(13) 0.052(4) Uani 1 1 d U
H70 H -0.2122 -0.3601 0.5437 0.062 Uiso 1 1 calc R
C71 C -0.1361(14) -0.2929(11) 0.6148(12) 0.045(4) Uani 1 1 d U
C72 C -0.0942(15) -0.3193(12) 0.8109(12) 0.051(4) Uani 1 1 d U
H72 H -0.0673 -0.2740 0.8210 0.061 Uiso 1 1 calc R
C73 C -0.1603(17) -0.3218(14) 0.8450(14) 0.076(7) Uani 1 1 d U
H73A H -0.2017 -0.2867 0.8253 0.114 Uiso 1 1 calc R
H73B H -0.1341 -0.3141 0.8944 0.114 Uiso 1 1 calc R
H73C H -0.1871 -0.3662 0.8371 0.114 Uiso 1 1 calc R
C74 C -0.0242(17) -0.3749(13) 0.8445(14) 0.073(7) Uani 1 1 d U
H74A H -0.0493 -0.4198 0.8386 0.110 Uiso 1 1 calc R
H74B H 0.0025 -0.3654 0.8935 0.110 Uiso 1 1 calc R
H74C H 0.0170 -0.3732 0.8221 0.110 Uiso 1 1 calc R
C75 C -0.1059(16) -0.2503(13) 0.5642(13) 0.060(4) Uani 1 1 d U
H75 H -0.0805 -0.2080 0.5886 0.072 Uiso 1 1 calc R
C76 C -0.1763(18) -0.2295(14) 0.4992(13) 0.082(7) Uani 1 1 d U
H76A H -0.1574 -0.1935 0.4760 0.123 Uiso 1 1 calc R
H76B H -0.2230 -0.2132 0.5113 0.123 Uiso 1 1 calc R
H76C H -0.1938 -0.2685 0.4686 0.123 Uiso 1 1 calc R
C77 C -0.0384(18) -0.2882(14) 0.5459(15) 0.083(7) Uani 1 1 d U
H77A H -0.0496 -0.3368 0.5438 0.124 Uiso 1 1 calc R
H77B H 0.0155 -0.2792 0.5809 0.124 Uiso 1 1 calc R
H77C H -0.0383 -0.2726 0.5013 0.124 Uiso 1 1 calc R

loop_
_atom_site_aniso_label
_atom_site_aniso_U_11
_atom_site_aniso_U_22
_atom_site_aniso_U_33
_atom_site_aniso_U_23
_atom_site_aniso_U_13
_atom_site_aniso_U_12
Au1 0.0270(5) 0.0230(5) 0.0661(7) -0.0053(5) 0.0221(5) -0.0028(4)
Br1 0.100(2) 0.111(3) 0.082(2) -0.0120(19) 0.062(2) -0.003(2)
N1 0.027(6) 0.023(5) 0.048(7) 0.000(6) 0.024(6) -0.001(4)
C1 0.034(7) 0.018(7) 0.050(6) -0.004(6) 0.027(6) -0.002(5)
Br2 0.096(3) 0.076(3) 0.284(6) 0.006(3) 0.105(3) 0.016(2)
N2 0.025(5) 0.026(5) 0.058(8) 0.003(6) 0.016(7) -0.006(4)
C2 0.049(8) 0.024(8) 0.048(6) -0.006(6) 0.028(6) 0.005(6)
Br3 0.090(2) 0.073(2) 0.076(2) 0.0244(17) 0.0202(17) 0.0301(17)
C3 0.050(10) 0.034(9) 0.058(9) -0.013(7) 0.023(8) 0.000(7)
C4 0.053(10) 0.029(9) 0.071(9) -0.005(8) 0.023(9) -0.003(8)
C5 0.058(10) 0.020(8) 0.068(9) -0.001(8) 0.032(8) -0.006(7)
C6 0.054(9) 0.023(8) 0.054(7) 0.002(6) 0.028(7) -0.004(6)
C7 0.072(10) 0.039(10) 0.052(9) 0.004(8) 0.034(7) 0.010(8)
C8 0.097(14) 0.054(15) 0.065(13) 0.012(12) 0.013(11) 0.008(13)
C9 0.101(15) 0.080(16) 0.083(16) 0.014(13) 0.071(12) 0.018(13)
C10 0.086(11) 0.044(10) 0.055(7) 0.000(8) 0.030(8) -0.012(8)
C11 0.134(17) 0.087(17) 0.070(13) 0.004(14) 0.062(13) -0.024(14)
C12 0.118(17) 0.062(15) 0.049(14) 0.021(12) 0.008(11) 0.004(11)
C13 0.027(6) 0.021(6) 0.037(8) 0.000(7) 0.020(6) -0.008(4)
C14 0.027(6) 0.028(7) 0.058(10) 0.003(8) 0.023(8) 0.002(5)
C15 0.026(7) 0.032(7) 0.067(10) 0.007(9) 0.018(8) -0.002(5)
C16 0.030(8) 0.025(6) 0.075(8) 0.001(6) 0.024(7) -0.006(6)
C17 0.040(8) 0.041(8) 0.086(8) 0.009(6) 0.035(8) -0.006(7)
C18 0.043(9) 0.045(8) 0.093(11) 0.013(7) 0.036(9) -0.008(9)
C19 0.044(10) 0.042(9) 0.103(12) 0.003(7) 0.025(10) -0.007(9)
C20 0.044(10) 0.031(8) 0.088(11) -0.008(8) 0.015(9) -0.003(8)
C21 0.043(9) 0.034(7) 0.077(8) -0.005(6) 0.016(8) -0.002(7)
C22 0.066(10) 0.057(10) 0.085(9) 0.007(7) 0.046(10) -0.008(9)
C23 0.085(13) 0.069(16) 0.112(17) 0.001(13) 0.068(13) 0.003(12)
C24 0.098(16) 0.100(18) 0.086(10) 0.018(12) 0.044(13) -0.008(14)
C25 0.069(11) 0.055(11) 0.070(9) -0.005(8) 0.013(9) -0.008(9)
C26 0.087(13) 0.096(19) 0.091(15) 0.008(15) -0.020(12) -0.017(14)
C27 0.135(18) 0.086(18) 0.080(16) -0.014(14) 0.048(14) -0.001(14)
C28 0.133(11) 0.166(17) 0.143(16) -0.039(16) 0.069(10) 0.002(15)
Cl29 0.121(7) 0.187(11) 0.161(10) -0.034(9) 0.027(7) 0.039(8)
Cl30 0.213(11) 0.150(10) 0.140(9) -0.016(8) 0.101(9) -0.042(9)
Au51 0.0208(5) 0.0289(6) 0.0632(7) -0.0046(5) 0.0111(4) 0.0036(4)
Br51 0.071(2) 0.085(2) 0.082(2) 0.0350(18) 0.0192(17) 0.0263(17)
N51 0.016(5) 0.029(5) 0.035(7) -0.001(6) 0.012(6) 0.003(4)
C51 0.019(7) 0.031(6) 0.044(7) 0.001(6) 0.014(6) 0.002(6)
Br52 0.067(2) 0.079(2) 0.194(4) 0.006(2) 0.044(2) 0.0206(18)
N52 0.024(5) 0.026(5) 0.039(7) -0.004(6) 0.013(6) 0.002(4)
C52 0.031(8) 0.040(7) 0.045(7) -0.006(6) 0.014(7) -0.006(7)
Br53 0.0616(19) 0.111(3) 0.089(2) 0.0044(19) 0.0456(17) 0.0128(17)
C53 0.037(9) 0.041(8) 0.058(10) -0.007(7) 0.012(8) -0.006(8)
C54 0.040(9) 0.042(9) 0.070(10) 0.001(7) 0.013(9) -0.010(8)
C55 0.037(9) 0.040(8) 0.063(10) 0.015(7) 0.019(9) 0.001(8)
C56 0.026(8) 0.038(7) 0.049(7) 0.011(6) 0.018(7) 0.006(6)
C57 0.058(10) 0.054(10) 0.043(9) -0.001(7) 0.016(7) -0.011(8)
C58 0.074(13) 0.087(17) 0.058(14) 0.023(12) 0.018(11) 0.002(12)
C59 0.095(15) 0.062(15) 0.048(14) 0.000(11) 0.037(11) -0.006(12)
C60 0.042(9) 0.051(10) 0.048(8) 0.014(6) 0.024(8) 0.007(8)
C61 0.053(11) 0.063(14) 0.061(14) 0.017(11) 0.039(11) 0.016(10)
C62 0.075(15) 0.089(16) 0.054(11) 0.028(10) 0.034(12) 0.022(12)
C63 0.020(5) 0.024(6) 0.029(8) 0.003(6) 0.009(6) -0.001(4)
C64 0.016(6) 0.029(7) 0.050(9) 0.004(8) 0.010(7) 0.001(5)
C65 0.023(6) 0.026(7) 0.051(9) 0.001(8) 0.011(8) 0.003(5)
C66 0.030(7) 0.024(7) 0.048(6) -0.009(6) 0.016(6) 0.000(5)
C67 0.041(8) 0.026(8) 0.059(7) -0.004(7) 0.024(6) 0.001(6)
C68 0.042(9) 0.042(9) 0.069(9) 0.001(8) 0.029(8) -0.012(7)
C69 0.050(10) 0.052(10) 0.071(9) -0.011(9) 0.014(9) -0.013(8)
C70 0.053(10) 0.042(10) 0.053(9) -0.017(8) 0.010(8) -0.008(7)
C71 0.048(8) 0.038(8) 0.049(6) -0.011(7) 0.015(6) -0.004(6)
C72 0.062(10) 0.039(10) 0.060(7) 0.003(8) 0.031(8) -0.010(8)
C73 0.099(15) 0.074(16) 0.079(14) -0.002(14) 0.061(13) -0.017(13)
C74 0.087(15) 0.051(14) 0.069(14) 0.005(12) 0.011(11) 0.004(10)
C75 0.078(11) 0.050(11) 0.054(9) -0.002(8) 0.025(8) -0.004(8)
C76 0.109(16) 0.074(17) 0.051(12) -0.006(11) 0.013(11) -0.001(13)
C77 0.110(16) 0.081(17) 0.081(16) 0.010(14) 0.064(12) 0.005(12)

loop_
_atom_type_symbol
_atom_type_description
_atom_type_scat_dispersion_real
_atom_type_scat_dispersion_imag
_atom_type_scat_source
C C 0.0033 0.0016 'International Tables Vol C Tables 4.2.6.8 and 6.1.1.4'
H H 0.0000 0.0000 'International Tables Vol C Tables 4.2.6.8 and 6.1.1.4'
N N 0.0061 0.0033 'International Tables Vol C Tables 4.2.6.8 and 6.1.1.4'
Br Br -0.2901 2.4595 'International Tables Vol C Tables 4.2.6.8 and 6.1.1.4'
Cl Cl 0.1484 0.1585 'International Tables Vol C Tables 4.2.6.8 and 6.1.1.4'
Au Au -2.0133 8.8022 'International Tables Vol C Tables 4.2.6.8 and 6.1.1.4'

loop_
_geom_angle_atom_site_label_1
_geom_angle_atom_site_label_2
_geom_angle_atom_site_label_3
_geom_angle
C13 Au1 Br3 92.3(5)
C13 Au1 Br2 178.2(5)
Br3 Au1 Br2 87.66(15)
C13 Au1 Br1 88.8(5)
Br3 Au1 Br1 178.79(12)
Br2 Au1 Br1 91.21(16)
C13 N1 C14 107.7(16)
C13 N1 C1 131.8(17)
C14 N1 C1 120.0(16)
C6 C1 C2 123.5(19)
C6 C1 N1 117.5(19)
C2 C1 N1 118.5(17)
C13 N2 C15 108.0(16)
C13 N2 C16 129.3(17)
C15 N2 C16 122.4(16)
C3 C2 C1 114.7(19)
C3 C2 C7 121(2)
C1 C2 C7 124.2(19)
C4 C3 C2 123(2)
C5 C4 C3 121(2)
C4 C5 C6 122(2)
C1 C6 C5 116(2)
C1 C6 C10 126(2)
C5 C6 C10 119(2)
C8 C7 C2 113(2)
C8 C7 C9 112(2)
C2 C7 C9 110.6(19)
C11 C10 C6 114(2)
C11 C10 C12 111(2)
C6 C10 C12 109(2)
N1 C13 N2 108.8(17)
N1 C13 Au1 128.2(13)
N2 C13 Au1 123.0(14)
C15 C14 N1 109.9(18)
C14 C15 N2 105.6(18)
C21 C16 C17 123(2)
C21 C16 N2 121(2)
C17 C16 N2 116(2)
C18 C17 C16 116(2)
C18 C17 C22 119(2)
C16 C17 C22 125(2)
C19 C18 C17 121(2)
C20 C19 C18 121(2)
C19 C20 C21 123(3)
C20 C21 C16 116(2)
C20 C21 C25 121(2)
C16 C21 C25 123(2)
C17 C22 C24 115(2)
C17 C22 C23 110(2)
C24 C22 C23 110(2)
C27 C25 C21 113(2)
C27 C25 C26 111(2)
C21 C25 C26 107(2)
Cl29 C28 Cl30 121(2)
C63 Au51 Br52 179.1(5)
C63 Au51 Br53 89.7(5)
Br52 Au51 Br53 90.66(13)
C63 Au51 Br51 91.5(5)
Br52 Au51 Br51 88.10(13)
Br53 Au51 Br51 178.44(11)
C64 N51 C63 108.0(16)
C64 N51 C51 124.2(16)
C63 N51 C51 127.7(15)
C52 C51 C56 120.6(19)
C52 C51 N51 121.5(18)
C56 C51 N51 117.7(18)
C63 N52 C65 109.2(16)
C63 N52 C66 130.0(16)
C65 N52 C66 120.7(16)
C53 C52 C51 120(2)
C53 C52 C57 120(2)
C51 C52 C57 119.8(19)
C54 C53 C52 120(2)
C53 C54 C55 121(2)
C54 C55 C56 122(2)
C55 C56 C51 117(2)
C55 C56 C60 119.2(19)
C51 C56 C60 123.9(19)
C52 C57 C59 115(2)
C52 C57 C58 109.9(19)
C59 C57 C58 107(2)
C56 C60 C62 116(2)
C56 C60 C61 111.9(18)
C62 C60 C61 109.5(18)
N52 C63 N51 107.6(16)
N52 C63 Au51 128.3(14)
N51 C63 Au51 124.1(14)
N51 C64 C65 110.4(17)
C64 C65 N52 104.6(17)
C67 C66 C71 123.7(19)
C67 C66 N52 120.4(19)
C71 C66 N52 115.5(18)
C68 C67 C66 116(2)
C68 C67 C72 122(2)
C66 C67 C72 122.1(19)
C69 C68 C67 123(2)
C70 C69 C68 120(2)
C69 C70 C71 124(2)
C66 C71 C70 113(2)
C66 C71 C75 125(2)
C70 C71 C75 122(2)
C67 C72 C73 112(2)
C67 C72 C74 112.5(19)
C73 C72 C74 110(2)
C76 C75 C77 110(2)
C76 C75 C71 113(2)
C77 C75 C71 111(2)

loop_
_geom_bond_atom_site_label_1
_geom_bond_atom_site_label_2
_geom_bond_distance
Au1 C13 2.048(19)
Au1 Br3 2.384(3)
Au1 Br2 2.386(4)
Au1 Br1 2.397(3)
N1 C13 1.31(2)
N1 C14 1.37(2)
N1 C1 1.45(2)
C1 C6 1.40(3)
C1 C2 1.41(3)
N2 C13 1.31(2)
N2 C15 1.41(2)
N2 C16 1.46(3)
C2 C3 1.41(3)
C2 C7 1.51(3)
C3 C4 1.34(3)
C4 C5 1.32(3)
C5 C6 1.42(3)
C6 C10 1.52(3)
C7 C8 1.49(3)
C7 C9 1.52(3)
C10 C11 1.51(3)
C10 C12 1.52(3)
C14 C15 1.28(3)
C16 C21 1.39(3)
C16 C17 1.42(3)
C17 C18 1.40(3)
C17 C22 1.51(3)
C18 C19 1.38(3)
C19 C20 1.33(3)
C20 C21 1.38(3)
C21 C25 1.51(3)
C22 C24 1.53(4)
C22 C23 1.57(3)
C25 C27 1.50(4)
C25 C26 1.57(4)
C28 Cl29 1.66(4)
C28 Cl30 1.69(4)
Au51 C63 2.061(18)
Au51 Br52 2.398(3)
Au51 Br53 2.403(3)
Au51 Br51 2.411(3)
N51 C64 1.32(2)
N51 C63 1.33(2)
N51 C51 1.43(2)
C51 C52 1.40(3)
C51 C56 1.41(3)
N52 C63 1.32(2)
N52 C65 1.38(2)
N52 C66 1.46(2)
C52 C53 1.39(3)
C52 C57 1.51(3)
C53 C54 1.35(3)
C54 C55 1.37(3)
C55 C56 1.38(3)
C56 C60 1.48(3)
C57 C59 1.54(3)
C57 C58 1.57(3)
C60 C62 1.49(3)
C60 C61 1.52(3)
C64 C65 1.32(3)
C66 C67 1.40(3)
C66 C71 1.41(3)
C67 C68 1.38(3)
C67 C72 1.50(3)
C68 C69 1.33(3)
C69 C70 1.31(3)
C70 C71 1.43(3)
C71 C75 1.54(3)
C72 C73 1.51(3)
C72 C74 1.57(3)
C75 C76 1.50(3)
C75 C77 1.51(3)

loop_
_geom_torsion_atom_site_label_1
_geom_torsion_atom_site_label_2
_geom_torsion_atom_site_label_3
_geom_torsion_atom_site_label_4
_geom_torsion
C13 N1 C1 C6 110(2)
C14 N1 C1 C6 -79(2)
C13 N1 C1 C2 -78(3)
C14 N1 C1 C2 93(2)
C6 C1 C2 C3 -1(3)
N1 C1 C2 C3 -172.9(17)
C6 C1 C2 C7 176.9(19)
N1 C1 C2 C7 5(3)
C1 C2 C3 C4 -1(3)
C7 C2 C3 C4 -179(2)
C2 C3 C4 C5 2(4)
C3 C4 C5 C6 -1(4)
C2 C1 C6 C5 2(3)
N1 C1 C6 C5 174.0(17)
C2 C1 C6 C10 -176(2)
N1 C1 C6 C10 -4(3)
C4 C5 C6 C1 -1(3)
C4 C5 C6 C10 177(2)
C3 C2 C7 C8 -45(3)
C1 C2 C7 C8 137(2)
C3 C2 C7 C9 82(3)
C1 C2 C7 C9 -96(3)
C1 C6 C10 C11 -130(2)
C5 C6 C10 C11 52(3)
C1 C6 C10 C12 106(3)
C5 C6 C10 C12 -73(3)
C14 N1 C13 N2 -3(2)
C1 N1 C13 N2 168.9(19)
C14 N1 C13 Au1 173.9(15)
C1 N1 C13 Au1 -14(3)
C15 N2 C13 N1 3(2)
C16 N2 C13 N1 -172(2)
C15 N2 C13 Au1 -174.3(14)
C16 N2 C13 Au1 11(3)
Br3 Au1 C13 N1 106.0(18)
Br2 Au1 C13 N1 -166(17)
Br1 Au1 C13 N1 -74.5(18)
Br3 Au1 C13 N2 -77.8(16)
Br2 Au1 C13 N2 11(19)
Br1 Au1 C13 N2 101.8(16)
C13 N1 C14 C15 2(2)
C1 N1 C14 C15 -170.9(18)
N1 C14 C15 N2 0(2)
C13 N2 C15 C14 -1(2)
C16 N2 C15 C14 174(2)
C13 N2 C16 C21 -90(3)
C15 N2 C16 C21 96(2)
C13 N2 C16 C17 95(3)
C15 N2 C16 C17 -79(3)
C21 C16 C17 C18 3(3)
N2 C16 C17 C18 177.9(18)
C21 C16 C17 C22 -174(2)
N2 C16 C17 C22 1(3)
C16 C17 C18 C19 -1(3)
C22 C17 C18 C19 176(2)
C17 C18 C19 C20 -1(4)
C18 C19 C20 C21 0(4)
C19 C20 C21 C16 2(3)
C19 C20 C21 C25 -176(2)
C17 C16 C21 C20 -4(3)
N2 C16 C21 C20 -178.4(18)
C17 C16 C21 C25 174(2)
N2 C16 C21 C25 0(3)
C18 C17 C22 C24 43(3)
C16 C17 C22 C24 -140(2)
C18 C17 C22 C23 -82(3)
C16 C17 C22 C23 94(3)
C20 C21 C25 C27 -45(3)
C16 C21 C25 C27 136(3)
C20 C21 C25 C26 78(3)
C16 C21 C25 C26 -101(3)
C64 N51 C51 C52 -93(2)
C63 N51 C51 C52 86(3)
C64 N51 C51 C56 82(2)
C63 N51 C51 C56 -99(2)
C56 C51 C52 C53 2(3)
N51 C51 C52 C53 176.6(18)
C56 C51 C52 C57 -171.6(18)
N51 C51 C52 C57 3(3)
C51 C52 C53 C54 -1(3)
C57 C52 C53 C54 173(2)
C52 C53 C54 C55 0(3)
C53 C54 C55 C56 0(3)
C54 C55 C56 C51 1(3)
C54 C55 C56 C60 -175(2)
C52 C51 C56 C55 -2(3)
N51 C51 C56 C55 -177.0(17)
C52 C51 C56 C60 173.7(19)
N51 C51 C56 C60 -2(3)
C53 C52 C57 C59 40(3)
C51 C52 C57 C59 -147(2)
C53 C52 C57 C58 -81(3)
C51 C52 C57 C58 92(2)
C55 C56 C60 C62 -42(3)
C51 C56 C60 C62 143(2)
C55 C56 C60 C61 85(2)
C51 C56 C60 C61 -91(2)
C65 N52 C63 N51 0(2)
C66 N52 C63 N51 -177.2(18)
C65 N52 C63 Au51 -177.2(14)
C66 N52 C63 Au51 6(3)
C64 N51 C63 N52 -2(2)
C51 N51 C63 N52 178.8(17)
C64 N51 C63 Au51 174.9(14)
C51 N51 C63 Au51 -4(3)
Br52 Au51 C63 N52 -171(79)
Br53 Au51 C63 N52 75.4(17)
Br51 Au51 C63 N52 -105.6(17)
Br52 Au51 C63 N51 12(37)
Br53 Au51 C63 N51 -101.2(16)
Br51 Au51 C63 N51 77.8(16)
C63 N51 C64 C65 4(2)
C51 N51 C64 C65 -177.1(18)
N51 C64 C65 N52 -4(2)
C63 N52 C65 C64 2(2)
C66 N52 C65 C64 179.9(18)
C63 N52 C66 C67 -103(2)
C65 N52 C66 C67 80(2)
C63 N52 C66 C71 83(3)
C65 N52 C66 C71 -94(2)
C71 C66 C67 C68 2(3)
N52 C66 C67 C68 -171.1(18)
C71 C66 C67 C72 175(2)
N52 C66 C67 C72 2(3)
C66 C67 C68 C69 -2(3)
C72 C67 C68 C69 -175(2)
C67 C68 C69 C70 3(4)
C68 C69 C70 C71 -3(4)
C67 C66 C71 C70 -2(3)
N52 C66 C71 C70 171.3(17)
C67 C66 C71 C75 -176(2)
N52 C66 C71 C75 -3(3)
C69 C70 C71 C66 3(3)
C69 C70 C71 C75 178(2)
C68 C67 C72 C73 -51(3)
C66 C67 C72 C73 136(2)
C68 C67 C72 C74 73(3)
C66 C67 C72 C74 -99(2)
C66 C71 C75 C76 -138(2)
C70 C71 C75 C76 48(3)
C66 C71 C75 C77 97(3)
C70 C71 C75 C77 -77(3)
